data_1502123
loop_
_publ_author_name
'Deng, Jie-Cheng'
'Chuang, Shih-Ching'

_publ_section_title
;
 Three-component and nonclassical reaction of phosphines with enynes and
 aldehydes: formation of \g-lactones featuring \a-phosphorus ylides.
;
_journal_issue 9
_journal_name_full 'Organic letters'
_journal_page_first 2248
_journal_page_last 2251
_journal_paper_doi 10.1021/ol200527t
_journal_volume 13
_journal_year 2011
_chemical_formula_sum 'C33 H26 Cl2 N O6 P'
_chemical_formula_weight 634.42
_chemical_name_systematic
; 
 ? 
;
_space_group_IT_number 2
_symmetry_cell_setting triclinic
_symmetry_space_group_name_Hall '-P 1'
_symmetry_space_group_name_H-M 'P -1'
_atom_sites_solution_hydrogens geom
_atom_sites_solution_primary direct
_atom_sites_solution_secondary difmap
_audit_creation_method SHELXL-97
_cell_angle_alpha 86.1150(10)
_cell_angle_beta 75.7750(10)
_cell_angle_gamma 74.1080(10)
_cell_formula_units_Z 2
_cell_length_a 10.5159(7)
_cell_length_b 12.1257(8)
_cell_length_c 12.5652(8)
_cell_measurement_reflns_used 5270
_cell_measurement_temperature 100(2)
_cell_measurement_theta_max 25
_cell_measurement_theta_min 2.5
_cell_volume 1493.73(17)
_computing_cell_refinement 'SAINT V7.34A (Bruker AXS, 2006)'
_computing_data_collection 'APEX2 (Bruker AXS, 2010)'
_computing_data_reduction 'SAINT V7.34A (Bruker AXS, 2006)'
_computing_molecular_graphics 'SHELXTL (Sheldrick, 2008)'
_computing_publication_material SHELXTL
_computing_structure_refinement 'SHELXL-97 (Sheldrick, 2008)'
_computing_structure_solution 'SHELXS-97 (Sheldrick, 2008)'
_diffrn_ambient_temperature 100(2)
_diffrn_detector_area_resol_mean 8.3666
_diffrn_measured_fraction_theta_full 0.999
_diffrn_measured_fraction_theta_max 0.999
_diffrn_measurement_device_type 'Bruker APEX-II CCD'
_diffrn_measurement_method '\f and \w scans'
_diffrn_radiation_monochromator graphite
_diffrn_radiation_source 'fine-focus sealed tube'
_diffrn_radiation_type MoK\a
_diffrn_radiation_wavelength 0.71073
_diffrn_reflns_av_R_equivalents 0.0266
_diffrn_reflns_av_sigmaI/netI 0.0342
_diffrn_reflns_limit_h_max 13
_diffrn_reflns_limit_h_min -13
_diffrn_reflns_limit_k_max 15
_diffrn_reflns_limit_k_min -15
_diffrn_reflns_limit_l_max 15
_diffrn_reflns_limit_l_min -15
_diffrn_reflns_number 15544
_diffrn_reflns_theta_full 26.45
_diffrn_reflns_theta_max 26.45
_diffrn_reflns_theta_min 1.67
_exptl_absorpt_coefficient_mu 0.318
_exptl_absorpt_correction_T_max 0.7454
_exptl_absorpt_correction_T_min 0.6171
_exptl_absorpt_correction_type multi-scan
_exptl_absorpt_process_details 'SADABS V2008/1 (Bruker AXS)'
_exptl_crystal_colour Red
_exptl_crystal_density_diffrn 1.411
_exptl_crystal_density_meas ?
_exptl_crystal_density_method 'not measured'
_exptl_crystal_description Lump
_exptl_crystal_F_000 656
_exptl_crystal_size_max 0.35
_exptl_crystal_size_mid 0.30
_exptl_crystal_size_min 0.18
_refine_diff_density_max 0.526
_refine_diff_density_min -0.359
_refine_diff_density_rms 0.062
_refine_ls_extinction_method none
_refine_ls_goodness_of_fit_ref 1.049
_refine_ls_hydrogen_treatment constr
_refine_ls_matrix_type full
_refine_ls_number_parameters 389
_refine_ls_number_reflns 6148
_refine_ls_number_restraints 0
_refine_ls_restrained_S_all 1.049
_refine_ls_R_factor_all 0.0530
_refine_ls_R_factor_gt 0.0438
_refine_ls_shift/su_max 0.001
_refine_ls_shift/su_mean 0.000
_refine_ls_structure_factor_coef Fsqd
_refine_ls_weighting_details 'calc w=1/[\s^2^(Fo^2^)+(0.0639P)^2^+0.5940P] where P=(Fo^2^+2Fc^2^)/3'
_refine_ls_weighting_scheme calc
_refine_ls_wR_factor_gt 0.1111
_refine_ls_wR_factor_ref 0.1194
_reflns_number_gt 5145
_reflns_number_total 6148
_reflns_threshold_expression >2sigma(I)
_cod_data_source_file ol200527t_si_002.cif
_cod_data_source_block 100501lm
_cod_depositor_comments
;
The following automatic conversions were performed:

'_exptl_crystal_density_meas' value 'not measured' was changed to '?'
- the value is perceived as not measured.

Automatic conversion script
Id: cif_fix_values 3008 2015-01-20 13:52:24Z robertas 
;
_cod_original_cell_volume 1493.74(17)
_cod_database_code 1502123

loop_
_symmetry_equiv_pos_as_xyz
'x, y, z'
'-x, -y, -z'

loop_
_atom_site_label
_atom_site_type_symbol
_atom_site_fract_x
_atom_site_fract_y
_atom_site_fract_z
_atom_site_U_iso_or_equiv
_atom_site_adp_type
_atom_site_occupancy
_atom_site_symmetry_multiplicity
_atom_site_calc_flag
_atom_site_refinement_flags
C1 C 0.03487(18) 0.59760(14) 0.28509(14) 0.0191(4) Uani 1 1 d .
C2 C 0.12420(17) 0.64209(14) 0.19969(14) 0.0179(4) Uani 1 1 d .
C3 C 0.26090(18) 0.59734(14) 0.21676(14) 0.0187(4) Uani 1 1 d .
C4 C 0.24940(17) 0.53127(15) 0.30957(14) 0.0194(4) Uani 1 1 d .
C5 C 0.34817(18) 0.46270(15) 0.36759(15) 0.0197(4) Uani 1 1 d .
C6 C 0.48065(19) 0.40534(16) 0.31124(15) 0.0230(4) Uani 1 1 d .
H6 H 0.5079 0.4133 0.2339 0.028 Uiso 1 1 calc R
C7 C 0.57147(19) 0.33753(16) 0.36721(15) 0.0230(4) Uani 1 1 d .
H7 H 0.6605 0.2979 0.3290 0.028 Uiso 1 1 calc R
C8 C 0.53019(19) 0.32840(16) 0.48018(15) 0.0223(4) Uani 1 1 d .
C9 C 0.40073(19) 0.38299(16) 0.53914(15) 0.0225(4) Uani 1 1 d .
H9 H 0.3750 0.3749 0.6166 0.027 Uiso 1 1 calc R
C10 C 0.30976(18) 0.44974(15) 0.48208(15) 0.0208(4) Uani 1 1 d .
H10 H 0.2201 0.4873 0.5209 0.025 Uiso 1 1 calc R
C11 C -0.11043(17) 0.82950(15) 0.17957(14) 0.0189(4) Uani 1 1 d .
C12 C -0.21049(18) 0.78248(15) 0.16192(15) 0.0213(4) Uani 1 1 d .
H12 H -0.1858 0.7187 0.1142 0.026 Uiso 1 1 calc R
C13 C -0.34593(19) 0.82851(17) 0.21376(16) 0.0262(4) Uani 1 1 d .
H13 H -0.4141 0.7965 0.2016 0.031 Uiso 1 1 calc R
C14 C -0.3812(2) 0.92161(18) 0.28355(17) 0.0302(5) Uani 1 1 d .
H14 H -0.4736 0.9519 0.3207 0.036 Uiso 1 1 calc R
C15 C -0.2831(2) 0.97072(18) 0.29949(17) 0.0309(5) Uani 1 1 d .
H15 H -0.3087 1.0359 0.3457 0.037 Uiso 1 1 calc R
C16 C -0.14665(19) 0.92475(16) 0.24784(16) 0.0249(4) Uani 1 1 d .
H16 H -0.0790 0.9580 0.2590 0.030 Uiso 1 1 calc R
C17 C 0.16708(18) 0.85742(15) 0.11494(15) 0.0211(4) Uani 1 1 d .
C18 C 0.18971(19) 0.88358(15) 0.21424(16) 0.0247(4) Uani 1 1 d .
H18 H 0.1492 0.8518 0.2809 0.030 Uiso 1 1 calc R
C19 C 0.2713(2) 0.95586(17) 0.21547(19) 0.0310(5) Uani 1 1 d .
H19 H 0.2856 0.9745 0.2830 0.037 Uiso 1 1 calc R
C20 C 0.3316(2) 1.00072(17) 0.1179(2) 0.0361(5) Uani 1 1 d .
H20 H 0.3875 1.0502 0.1189 0.043 Uiso 1 1 calc R
C21 C 0.3113(2) 0.97417(17) 0.0190(2) 0.0346(5) Uani 1 1 d .
H21 H 0.3540 1.0047 -0.0475 0.042 Uiso 1 1 calc R
C22 C 0.22879(19) 0.90314(16) 0.01672(16) 0.0257(4) Uani 1 1 d .
H22 H 0.2142 0.8855 -0.0511 0.031 Uiso 1 1 calc R
C23 C 0.07169(18) 0.72171(15) -0.01879(14) 0.0198(4) Uani 1 1 d .
C24 C 0.01964(18) 0.80574(16) -0.09062(15) 0.0237(4) Uani 1 1 d .
H24 H -0.0189 0.8831 -0.0670 0.028 Uiso 1 1 calc R
C25 C 0.02459(19) 0.77553(17) -0.19616(15) 0.0258(4) Uani 1 1 d .
H25 H -0.0093 0.8325 -0.2454 0.031 Uiso 1 1 calc R
C26 C 0.07907(19) 0.66199(17) -0.23039(15) 0.0255(4) Uani 1 1 d .
H26 H 0.0814 0.6416 -0.3027 0.031 Uiso 1 1 calc R
C27 C 0.1299(2) 0.57859(17) -0.15942(16) 0.0266(4) Uani 1 1 d .
H27 H 0.1670 0.5011 -0.1831 0.032 Uiso 1 1 calc R
C28 C 0.12656(18) 0.60830(16) -0.05334(15) 0.0226(4) Uani 1 1 d .
H28 H 0.1617 0.5512 -0.0047 0.027 Uiso 1 1 calc R
C29 C 0.39066(18) 0.61240(14) 0.15480(14) 0.0192(4) Uani 1 1 d .
H29 H 0.4591 0.6010 0.1948 0.023 Uiso 1 1 calc R
C30 C 0.42716(17) 0.64008(15) 0.04936(14) 0.0193(4) Uani 1 1 d .
H30 H 0.3645 0.6535 0.0038 0.023 Uiso 1 1 calc R
C31 C 0.56738(18) 0.64942(14) 0.00518(14) 0.0189(4) Uani 1 1 d .
C32 C 0.7255(2) 0.69064(18) -0.14927(17) 0.0292(4) Uani 1 1 d .
H32A H 0.7499 0.7423 -0.1058 0.044 Uiso 1 1 calc R
H32B H 0.7308 0.7202 -0.2243 0.044 Uiso 1 1 calc R
H32C H 0.7886 0.6141 -0.1509 0.044 Uiso 1 1 calc R
C33 C 0.8341(2) 0.7636(2) 0.51465(19) 0.0380(5) Uani 1 1 d .
H33A H 0.8516 0.6891 0.5533 0.046 Uiso 1 1 calc R
H33B H 0.8311 0.7487 0.4389 0.046 Uiso 1 1 calc R
Cl1 Cl 0.67464(6) 0.85193(5) 0.58258(5) 0.03909(15) Uani 1 1 d .
Cl2 Cl 0.96871(7) 0.82537(6) 0.50907(5) 0.04931(18) Uani 1 1 d .
N1 N 0.62570(17) 0.25304(14) 0.53899(14) 0.0275(4) Uani 1 1 d .
O1 O 0.59912(15) 0.25950(13) 0.63909(12) 0.0352(4) Uani 1 1 d .
O2 O 0.72830(16) 0.18611(14) 0.48437(13) 0.0427(4) Uani 1 1 d .
O3 O 0.11581(12) 0.52975(10) 0.35298(10) 0.0199(3) Uani 1 1 d .
O4 O -0.08710(12) 0.60515(11) 0.30983(10) 0.0220(3) Uani 1 1 d .
O5 O 0.58814(13) 0.68368(11) -0.10019(10) 0.0249(3) Uani 1 1 d .
O6 O 0.65537(13) 0.62824(11) 0.05557(11) 0.0245(3) Uani 1 1 d .
P1 P 0.06530(4) 0.75860(4) 0.11949(4) 0.01723(12) Uani 1 1 d .

loop_
_atom_site_aniso_label
_atom_site_aniso_U_11
_atom_site_aniso_U_22
_atom_site_aniso_U_33
_atom_site_aniso_U_23
_atom_site_aniso_U_13
_atom_site_aniso_U_12
C1 0.0220(9) 0.0176(8) 0.0164(9) -0.0021(7) -0.0041(7) -0.0031(7)
C2 0.0177(8) 0.0189(8) 0.0163(9) -0.0010(7) -0.0025(7) -0.0044(7)
C3 0.0204(9) 0.0182(8) 0.0175(9) -0.0019(7) -0.0047(7) -0.0046(7)
C4 0.0177(8) 0.0219(9) 0.0176(9) -0.0029(7) -0.0013(7) -0.0054(7)
C5 0.0208(9) 0.0208(8) 0.0194(9) 0.0004(7) -0.0055(7) -0.0081(7)
C6 0.0231(9) 0.0276(9) 0.0184(9) 0.0019(7) -0.0043(7) -0.0081(8)
C7 0.0202(9) 0.0251(9) 0.0235(10) -0.0001(7) -0.0038(7) -0.0067(7)
C8 0.0247(9) 0.0236(9) 0.0230(10) 0.0036(7) -0.0105(8) -0.0099(7)
C9 0.0279(10) 0.0257(9) 0.0166(9) 0.0011(7) -0.0057(7) -0.0114(8)
C10 0.0205(9) 0.0223(9) 0.0191(9) -0.0006(7) -0.0027(7) -0.0065(7)
C11 0.0186(8) 0.0193(8) 0.0166(9) 0.0023(7) -0.0031(7) -0.0027(7)
C12 0.0215(9) 0.0206(9) 0.0207(9) 0.0005(7) -0.0057(7) -0.0031(7)
C13 0.0203(9) 0.0312(10) 0.0269(10) 0.0040(8) -0.0070(8) -0.0064(8)
C14 0.0206(9) 0.0354(11) 0.0275(11) -0.0029(8) -0.0033(8) 0.0026(8)
C15 0.0277(10) 0.0305(10) 0.0301(11) -0.0110(8) -0.0050(8) 0.0004(8)
C16 0.0250(10) 0.0241(9) 0.0252(10) -0.0036(8) -0.0070(8) -0.0039(8)
C17 0.0184(9) 0.0161(8) 0.0268(10) 0.0003(7) -0.0038(7) -0.0031(7)
C18 0.0222(9) 0.0202(9) 0.0303(10) -0.0027(8) -0.0057(8) -0.0029(7)
C19 0.0257(10) 0.0225(9) 0.0465(13) -0.0043(9) -0.0148(9) -0.0025(8)
C20 0.0238(10) 0.0214(10) 0.0657(16) 0.0049(10) -0.0150(10) -0.0076(8)
C21 0.0221(10) 0.0255(10) 0.0516(14) 0.0149(9) -0.0055(9) -0.0053(8)
C22 0.0205(9) 0.0239(9) 0.0279(10) 0.0059(8) -0.0027(8) -0.0020(7)
C23 0.0169(8) 0.0244(9) 0.0167(9) -0.0004(7) -0.0020(7) -0.0048(7)
C24 0.0214(9) 0.0225(9) 0.0243(10) 0.0000(7) -0.0044(7) -0.0018(7)
C25 0.0208(9) 0.0343(10) 0.0204(10) 0.0042(8) -0.0054(7) -0.0047(8)
C26 0.0222(9) 0.0376(11) 0.0169(9) -0.0037(8) -0.0029(7) -0.0089(8)
C27 0.0271(10) 0.0272(10) 0.0247(10) -0.0065(8) -0.0042(8) -0.0058(8)
C28 0.0210(9) 0.0231(9) 0.0228(9) -0.0012(7) -0.0052(7) -0.0041(7)
C29 0.0187(9) 0.0178(8) 0.0204(9) -0.0007(7) -0.0039(7) -0.0042(7)
C30 0.0160(8) 0.0211(8) 0.0199(9) -0.0028(7) -0.0034(7) -0.0034(7)
C31 0.0205(9) 0.0165(8) 0.0184(9) -0.0026(7) -0.0024(7) -0.0041(7)
C32 0.0249(10) 0.0348(11) 0.0257(10) 0.0009(8) 0.0038(8) -0.0132(8)
C33 0.0377(12) 0.0388(12) 0.0357(12) -0.0099(10) 0.0025(9) -0.0151(10)
Cl1 0.0425(3) 0.0366(3) 0.0346(3) -0.0120(2) -0.0031(2) -0.0074(2)
Cl2 0.0527(4) 0.0757(4) 0.0324(3) 0.0058(3) -0.0109(3) -0.0390(3)
N1 0.0280(9) 0.0310(9) 0.0280(9) 0.0057(7) -0.0130(7) -0.0107(7)
O1 0.0392(8) 0.0442(9) 0.0251(8) 0.0079(6) -0.0156(6) -0.0106(7)
O2 0.0334(8) 0.0485(10) 0.0384(9) 0.0007(7) -0.0141(7) 0.0065(7)
O3 0.0181(6) 0.0227(6) 0.0184(6) 0.0026(5) -0.0035(5) -0.0058(5)
O4 0.0174(6) 0.0259(7) 0.0216(7) -0.0002(5) -0.0018(5) -0.0064(5)
O5 0.0227(7) 0.0328(7) 0.0179(6) 0.0030(5) 0.0001(5) -0.0102(6)
O6 0.0186(6) 0.0295(7) 0.0251(7) -0.0005(5) -0.0045(5) -0.0068(5)
P1 0.0173(2) 0.0174(2) 0.0160(2) -0.00043(17) -0.00296(17) -0.00360(17)

loop_
_atom_type_symbol
_atom_type_description
_atom_type_scat_dispersion_real
_atom_type_scat_dispersion_imag
_atom_type_scat_source
C C 0.0033 0.0016 'International Tables Vol C Tables 4.2.6.8 and 6.1.1.4'
H H 0.0000 0.0000 'International Tables Vol C Tables 4.2.6.8 and 6.1.1.4'
N N 0.0061 0.0033 'International Tables Vol C Tables 4.2.6.8 and 6.1.1.4'
O O 0.0106 0.0060 'International Tables Vol C Tables 4.2.6.8 and 6.1.1.4'
P P 0.1023 0.0942 'International Tables Vol C Tables 4.2.6.8 and 6.1.1.4'
Cl Cl 0.1484 0.1585 'International Tables Vol C Tables 4.2.6.8 and 6.1.1.4'

loop_
_geom_angle_atom_site_label_1
_geom_angle_atom_site_label_2
_geom_angle_atom_site_label_3
_geom_angle
O4 C1 O3 117.79(15)
O4 C1 C2 135.44(16)
O3 C1 C2 106.77(14)
C1 C2 C3 107.35(15)
C1 C2 P1 122.30(13)
C3 C2 P1 127.93(13)
C4 C3 C29 122.12(16)
C4 C3 C2 106.48(15)
C29 C3 C2 131.40(16)
C3 C4 O3 111.07(15)
C3 C4 C5 133.09(17)
O3 C4 C5 115.82(15)
C10 C5 C6 118.81(16)
C10 C5 C4 119.68(16)
C6 C5 C4 121.47(16)
C7 C6 C5 120.67(17)
C7 C6 H6 119.7
C5 C6 H6 119.7
C6 C7 C8 118.68(17)
C6 C7 H7 120.7
C8 C7 H7 120.7
C9 C8 C7 122.70(17)
C9 C8 N1 118.76(16)
C7 C8 N1 118.47(17)
C8 C9 C10 118.19(17)
C8 C9 H9 120.9
C10 C9 H9 120.9
C9 C10 C5 120.94(17)
C9 C10 H10 119.5
C5 C10 H10 119.5
C12 C11 C16 120.01(16)
C12 C11 P1 118.28(13)
C16 C11 P1 121.59(14)
C13 C12 C11 120.25(17)
C13 C12 H12 119.9
C11 C12 H12 119.9
C12 C13 C14 119.56(19)
C12 C13 H13 120.2
C14 C13 H13 120.2
C15 C14 C13 120.65(18)
C15 C14 H14 119.7
C13 C14 H14 119.7
C14 C15 C16 120.09(18)
C14 C15 H15 120.0
C16 C15 H15 120.0
C15 C16 C11 119.40(18)
C15 C16 H16 120.3
C11 C16 H16 120.3
C18 C17 C22 119.69(18)
C18 C17 P1 117.40(14)
C22 C17 P1 122.83(15)
C19 C18 C17 120.06(19)
C19 C18 H18 120.0
C17 C18 H18 120.0
C20 C19 C18 119.8(2)
C20 C19 H19 120.1
C18 C19 H19 120.1
C21 C20 C19 120.6(2)
C21 C20 H20 119.7
C19 C20 H20 119.7
C20 C21 C22 120.2(2)
C20 C21 H21 119.9
C22 C21 H21 119.9
C21 C22 C17 119.6(2)
C21 C22 H22 120.2
C17 C22 H22 120.2
C28 C23 C24 119.95(17)
C28 C23 P1 119.43(13)
C24 C23 P1 120.60(14)
C25 C24 C23 119.72(17)
C25 C24 H24 120.1
C23 C24 H24 120.1
C24 C25 C26 120.22(17)
C24 C25 H25 119.9
C26 C25 H25 119.9
C27 C26 C25 120.22(17)
C27 C26 H26 119.9
C25 C26 H26 119.9
C26 C27 C28 120.00(18)
C26 C27 H27 120.0
C28 C27 H27 120.0
C23 C28 C27 119.88(17)
C23 C28 H28 120.1
C27 C28 H28 120.1
C30 C29 C3 128.81(17)
C30 C29 H29 115.6
C3 C29 H29 115.6
C29 C30 C31 118.29(16)
C29 C30 H30 120.9
C31 C30 H30 120.9
O6 C31 O5 122.80(16)
O6 C31 C30 125.18(17)
O5 C31 C30 112.02(15)
O5 C32 H32A 109.5
O5 C32 H32B 109.5
H32A C32 H32B 109.5
O5 C32 H32C 109.5
H32A C32 H32C 109.5
H32B C32 H32C 109.5
Cl2 C33 Cl1 112.64(12)
Cl2 C33 H33A 109.1
Cl1 C33 H33A 109.1
Cl2 C33 H33B 109.1
Cl1 C33 H33B 109.1
H33A C33 H33B 107.8
O1 N1 O2 123.58(16)
O1 N1 C8 118.39(16)
O2 N1 C8 118.03(16)
C4 O3 C1 108.32(13)
C31 O5 C32 114.55(15)
C2 P1 C17 107.72(8)
C2 P1 C23 114.28(8)
C17 P1 C23 109.23(9)
C2 P1 C11 110.38(8)
C17 P1 C11 109.07(8)
C23 P1 C11 106.06(8)

loop_
_geom_bond_atom_site_label_1
_geom_bond_atom_site_label_2
_geom_bond_distance
C1 O4 1.222(2)
C1 O3 1.417(2)
C1 C2 1.424(2)
C2 C3 1.455(2)
C2 P1 1.7406(17)
C3 C4 1.369(2)
C3 C29 1.448(2)
C4 O3 1.381(2)
C4 C5 1.456(2)
C5 C10 1.406(2)
C5 C6 1.406(2)
C6 C7 1.380(3)
C6 H6 0.9500
C7 C8 1.385(3)
C7 H7 0.9500
C8 C9 1.385(3)
C8 N1 1.470(2)
C9 C10 1.385(3)
C9 H9 0.9500
C10 H10 0.9500
C11 C12 1.393(3)
C11 C16 1.396(2)
C11 P1 1.8045(17)
C12 C13 1.386(3)
C12 H12 0.9500
C13 C14 1.388(3)
C13 H13 0.9500
C14 C15 1.383(3)
C14 H14 0.9500
C15 C16 1.394(3)
C15 H15 0.9500
C16 H16 0.9500
C17 C18 1.398(3)
C17 C22 1.401(3)
C17 P1 1.8022(19)
C18 C19 1.387(3)
C18 H18 0.9500
C19 C20 1.385(3)
C19 H19 0.9500
C20 C21 1.384(3)
C20 H20 0.9500
C21 C22 1.386(3)
C21 H21 0.9500
C22 H22 0.9500
C23 C28 1.391(2)
C23 C24 1.402(3)
C23 P1 1.8042(18)
C24 C25 1.385(3)
C24 H24 0.9500
C25 C26 1.391(3)
C25 H25 0.9500
C26 C27 1.385(3)
C26 H26 0.9500
C27 C28 1.394(3)
C27 H27 0.9500
C28 H28 0.9500
C29 C30 1.333(2)
C29 H29 0.9500
C30 C31 1.475(2)
C30 H30 0.9500
C31 O6 1.208(2)
C31 O5 1.344(2)
C32 O5 1.447(2)
C32 H32A 0.9800
C32 H32B 0.9800
C32 H32C 0.9800
C33 Cl2 1.759(2)
C33 Cl1 1.768(2)
C33 H33A 0.9900
C33 H33B 0.9900
N1 O1 1.223(2)
N1 O2 1.235(2)
